data_7707780
loop_
_publ_author_name
'Drescher, Regina'
'W\"ust, Leonie'
'Mihm, Cornelius'
'Krummenacher, Ivo'
'Hofmann, Alexander'
'Goettel, James'
'Braunschweig, Holger'

_publ_section_title
;
 Synthesis, structure and insertion reactivity of Lewis acidic
 9-aluminafluorenes.
;
_journal_issue 30
_journal_name_full 'Dalton transactions (Cambridge, England : 2003)'
_journal_page_first 10400
_journal_page_last 10404
_journal_paper_doi 10.1039/d1dt01897c
_journal_volume 50
_journal_year 2021
_chemical_formula_moiety 'C32 H39 Al Br N'
_chemical_formula_sum 'C32 H39 Al Br N'
_chemical_formula_weight 544.53
_space_group_crystal_system monoclinic
_space_group_IT_number 14
_space_group_name_Hall '-P 2ybc'
_space_group_name_H-M_alt 'P 1 21/c 1'
_atom_sites_solution_hydrogens geom
_atom_sites_solution_primary dual
_atom_sites_solution_secondary difmap
_audit_creation_method SHELXL-2018/3
_audit_update_record
;
2021-06-08 deposited with the CCDC.	2021-06-30 downloaded from the CCDC.
;
_cell_angle_alpha 90
_cell_angle_beta 90.889(2)
_cell_angle_gamma 90
_cell_formula_units_Z 4
_cell_length_a 10.4798(12)
_cell_length_b 15.3785(17)
_cell_length_c 17.510(2)
_cell_measurement_reflns_used 4833
_cell_measurement_temperature 446(2)
_cell_measurement_theta_max 24.74
_cell_measurement_theta_min 2.35
_cell_volume 2821.6(6)
_computing_cell_refinement 'Saint+ ver. V8.38A (Bruker AXS)'
_computing_data_collection 'Smart NT ver. 5.63 (Bruker AXS)'
_computing_data_reduction 'Saint+ ver. V8.38A (Bruker AXS)'
_computing_molecular_graphics 'ShelXLe (Huebschle et all, 2011)'
_computing_publication_material 'SHELXL-2018/3 (Sheldrick, 2018)'
_computing_structure_refinement 'SHELXL-2018/3 (Sheldrick, 2018)'
_computing_structure_solution 'SHELXT (Sheldrick, 2014)'
_diffrn_ambient_temperature 446(2)
_diffrn_detector 'CCD area detector (Apex1)'
_diffrn_detector_area_resol_mean 8.333
_diffrn_measured_fraction_theta_full 1.000
_diffrn_measured_fraction_theta_max 1.000
_diffrn_measurement_device_type 'Bruker SMART-APEX'
_diffrn_measurement_method '\f and \w scans'
_diffrn_radiation_monochromator graphite
_diffrn_radiation_type MoK\a
_diffrn_radiation_wavelength 0.71073
_diffrn_reflns_av_R_equivalents 0.0924
_diffrn_reflns_av_unetI/netI 0.0567
_diffrn_reflns_Laue_measured_fraction_full 1.000
_diffrn_reflns_Laue_measured_fraction_max 1.000
_diffrn_reflns_limit_h_max 13
_diffrn_reflns_limit_h_min -13
_diffrn_reflns_limit_k_max 19
_diffrn_reflns_limit_k_min -19
_diffrn_reflns_limit_l_max 16
_diffrn_reflns_limit_l_min -21
_diffrn_reflns_number 38353
_diffrn_reflns_point_group_measured_fraction_full 1.000
_diffrn_reflns_point_group_measured_fraction_max 1.000
_diffrn_reflns_theta_full 26.000
_diffrn_reflns_theta_max 26.370
_diffrn_reflns_theta_min 1.762
_diffrn_source 'sealed tube'
_exptl_absorpt_coefficient_mu 1.508
_exptl_absorpt_correction_T_max 0.5626
_exptl_absorpt_correction_T_min 0.4058
_exptl_absorpt_correction_type multi-scan
_exptl_absorpt_process_details 'SadAbs - (Bruker AXS)'
_exptl_crystal_colour colourless
_exptl_crystal_density_diffrn 1.282
_exptl_crystal_description block
_exptl_crystal_F_000 1144
_exptl_crystal_size_max 0.391
_exptl_crystal_size_mid 0.227
_exptl_crystal_size_min 0.132
_refine_diff_density_max 0.737
_refine_diff_density_min -0.667
_refine_diff_density_rms 0.084
_refine_ls_extinction_method none
_refine_ls_goodness_of_fit_ref 1.030
_refine_ls_hydrogen_treatment constr
_refine_ls_matrix_type full
_refine_ls_number_parameters 324
_refine_ls_number_reflns 5761
_refine_ls_number_restraints 0
_refine_ls_restrained_S_all 1.030
_refine_ls_R_factor_all 0.0651
_refine_ls_R_factor_gt 0.0426
_refine_ls_shift/su_max 0.001
_refine_ls_shift/su_mean 0.000
_refine_ls_structure_factor_coef Fsqd
_refine_ls_weighting_details 'w=1/[\s^2^(Fo^2^)+(0.0540P)^2^+3.0234P] where P=(Fo^2^+2Fc^2^)/3'
_refine_ls_weighting_scheme calc
_refine_ls_wR_factor_gt 0.1070
_refine_ls_wR_factor_ref 0.1187
_reflns_Friedel_coverage 0.000
_reflns_number_gt 4442
_reflns_number_total 5761
_reflns_threshold_expression 'I > 2\s(I)'
_cod_data_source_file d1dt01897c2.cif
_cod_data_source_block ReDr007_a
_cod_depositor_comments 'Adding full bibliography for 7707770--7707780.cif.'
_cod_original_cell_volume 2821.7(6)
_cod_original_sg_symbol_H-M 'P 21/c'
_cod_database_code 7707780
_shelx_shelxl_version_number 2018/3
_shelx_space_group_comment
;
The symmetry employed for this shelxl refinement is uniquely defined
by the following loop, which should always be used as a source of
symmetry information in preference to the above space-group names.
They are only intended as comments.
;
_shelx_estimated_absorpt_t_min 0.590
_shelx_estimated_absorpt_t_max 0.826

loop_
_space_group_symop_operation_xyz
'x, y, z'
'-x, y+1/2, -z+1/2'
'-x, -y, -z'
'x, -y-1/2, z-1/2'

loop_
_atom_site_label
_atom_site_type_symbol
_atom_site_fract_x
_atom_site_fract_y
_atom_site_fract_z
_atom_site_U_iso_or_equiv
_atom_site_adp_type
_atom_site_occupancy
_atom_site_site_symmetry_order
_atom_site_calc_flag
_atom_site_refinement_flags_posn
_atom_site_refinement_flags_adp
_atom_site_refinement_flags_occupancy
_atom_site_disorder_assembly
_atom_site_disorder_group
Al1_1 Al 0.65465(9) 0.71502(6) 0.25811(5) 0.0194(2) Uani 1 1 d . . . . .
Br1_1 Br 0.68323(3) 0.87110(2) 0.25584(2) 0.02395(11) Uani 1 1 d . . . . .
N1_1 N 0.7525(2) 0.65563(16) 0.41516(14) 0.0192(6) Uani 1 1 d . . . . .
C2_1 C 0.8891(3) 0.6329(2) 0.17770(18) 0.0222(7) Uani 1 1 d . . . . .
H2_1 H 0.946402 0.657332 0.212653 0.027 Uiso 1 1 calc R U . . .
C3_1 C 0.9362(3) 0.5829(2) 0.11810(19) 0.0259(7) Uani 1 1 d . . . . .
H3_1 H 1.023446 0.573269 0.114077 0.031 Uiso 1 1 calc R U . . .
C4_1 C 0.8518(3) 0.5475(2) 0.0648(2) 0.0290(8) Uani 1 1 d . . . . .
H4_1 H 0.882667 0.515454 0.024008 0.035 Uiso 1 1 calc R U . . .
C5_1 C 0.7216(3) 0.5597(2) 0.07230(19) 0.0264(7) Uani 1 1 d . . . . .
H5_1 H 0.665372 0.535267 0.036707 0.032 Uiso 1 1 calc R U . . .
C6_1 C 0.6741(3) 0.6084(2) 0.13283(18) 0.0206(7) Uani 1 1 d . . . . .
C7_1 C 0.5343(3) 0.6227(2) 0.14379(18) 0.0215(7) Uani 1 1 d . . . . .
C8_1 C 0.4419(3) 0.5849(2) 0.0960(2) 0.0300(8) Uani 1 1 d . . . . .
H8_1 H 0.466474 0.547576 0.057139 0.036 Uiso 1 1 calc R U . . .
C9_1 C 0.3129(3) 0.6029(3) 0.1063(2) 0.0341(9) Uani 1 1 d . . . . .
H9_1 H 0.251995 0.577755 0.074002 0.041 Uiso 1 1 calc R U . . .
C10_1 C 0.2749(3) 0.6577(2) 0.1640(2) 0.0278(8) Uani 1 1 d . . . . .
H10_1 H 0.188851 0.669949 0.170622 0.033 Uiso 1 1 calc R U . . .
C11_1 C 0.3666(3) 0.6942(2) 0.21217(19) 0.0247(7) Uani 1 1 d . . . . .
H11_1 H 0.340473 0.731228 0.250922 0.030 Uiso 1 1 calc R U . . .
C12_1 C 0.4971(3) 0.6774(2) 0.20446(18) 0.0216(7) Uani 1 1 d . . . . .
C13_1 C 0.6611(3) 0.69007(19) 0.37399(18) 0.0198(7) Uani 1 1 d . . . . .
C14_1 C 0.5493(3) 0.7115(2) 0.42583(19) 0.0245(7) Uani 1 1 d . . . . .
C15_1 C 0.4496(3) 0.6396(2) 0.4121(2) 0.0300(8) Uani 1 1 d . . . . .
H15A_1 H 0.377886 0.649190 0.444478 0.045 Uiso 1 1 calc R U . . .
H15B_1 H 0.486986 0.584009 0.423678 0.045 Uiso 1 1 calc R U . . .
H15C_1 H 0.421792 0.640583 0.359634 0.045 Uiso 1 1 calc R U . . .
C16_1 C 0.4871(3) 0.7995(2) 0.4094(2) 0.0328(8) Uani 1 1 d . . . . .
H16A_1 H 0.419535 0.809197 0.444858 0.049 Uiso 1 1 calc R U . . .
H16B_1 H 0.452785 0.799861 0.358265 0.049 Uiso 1 1 calc R U . . .
H16C_1 H 0.549723 0.844680 0.414849 0.049 Uiso 1 1 calc R U . . .
C17_1 C 0.6093(3) 0.7090(2) 0.50639(18) 0.0264(7) Uani 1 1 d . . . . .
H17A_1 H 0.631710 0.767264 0.523023 0.032 Uiso 1 1 calc R U . . .
H17B_1 H 0.549551 0.684617 0.542338 0.032 Uiso 1 1 calc R U . . .
C18_1 C 0.7289(3) 0.6522(2) 0.50232(17) 0.0219(7) Uani 1 1 d . . . . .
C19_1 C 0.8417(3) 0.6906(2) 0.54595(18) 0.0256(7) Uani 1 1 d . . . . .
H19A_1 H 0.825367 0.688813 0.599719 0.038 Uiso 1 1 calc R U . . .
H19B_1 H 0.854147 0.749741 0.530306 0.038 Uiso 1 1 calc R U . . .
H19C_1 H 0.917058 0.657398 0.535429 0.038 Uiso 1 1 calc R U . . .
C20_1 C 0.7092(3) 0.5592(2) 0.52920(19) 0.0305(8) Uani 1 1 d . . . . .
H20A_1 H 0.692677 0.559077 0.582967 0.046 Uiso 1 1 calc R U . . .
H20B_1 H 0.784576 0.525755 0.519520 0.046 Uiso 1 1 calc R U . . .
H20C_1 H 0.637914 0.534122 0.502078 0.046 Uiso 1 1 calc R U . . .
C21_1 C 0.8690(3) 0.6183(2) 0.38344(17) 0.0198(7) Uani 1 1 d . . . . .
C22_1 C 0.9785(3) 0.6705(2) 0.37730(17) 0.0208(7) Uani 1 1 d . . . . .
C23_1 C 1.0886(3) 0.6310(2) 0.35004(19) 0.0259(7) Uani 1 1 d . . . . .
H23_1 H 1.162892 0.663726 0.346488 0.031 Uiso 1 1 calc R U . . .
C24_1 C 1.0904(3) 0.5452(2) 0.32829(19) 0.0263(7) Uani 1 1 d . . . . .
H24_1 H 1.165207 0.520343 0.310623 0.032 Uiso 1 1 calc R U . . .
C25_1 C 0.9804(3) 0.4962(2) 0.33279(18) 0.0262(7) Uani 1 1 d . . . . .
H25_1 H 0.981805 0.438538 0.316732 0.031 Uiso 1 1 calc R U . . .
C26_1 C 0.8676(3) 0.5306(2) 0.36069(17) 0.0222(7) Uani 1 1 d . . . . .
C27_1 C 0.7504(3) 0.4717(2) 0.36215(19) 0.0247(7) Uani 1 1 d . . . . .
H27_1 H 0.683193 0.502482 0.389522 0.030 Uiso 1 1 calc R U . . .
C28_1 C 0.6993(3) 0.4516(2) 0.2815(2) 0.0308(8) Uani 1 1 d . . . . .
H28A_1 H 0.627726 0.412899 0.284596 0.046 Uiso 1 1 calc R U . . .
H28B_1 H 0.765303 0.424698 0.252260 0.046 Uiso 1 1 calc R U . . .
H28C_1 H 0.673011 0.504674 0.257012 0.046 Uiso 1 1 calc R U . . .
C29_1 C 0.7778(4) 0.3864(2) 0.4050(2) 0.0330(8) Uani 1 1 d . . . . .
H29A_1 H 0.700406 0.353505 0.408930 0.049 Uiso 1 1 calc R U . . .
H29B_1 H 0.810621 0.399308 0.455199 0.049 Uiso 1 1 calc R U . . .
H29C_1 H 0.839687 0.353200 0.377540 0.049 Uiso 1 1 calc R U . . .
C30_1 C 0.9834(3) 0.7682(2) 0.39316(19) 0.0240(7) Uani 1 1 d . . . . .
H30_1 H 0.900003 0.786933 0.411737 0.029 Uiso 1 1 calc R U . . .
C31_1 C 1.0862(3) 0.7916(2) 0.4536(2) 0.0306(8) Uani 1 1 d . . . . .
H31A_1 H 1.080526 0.852326 0.465745 0.046 Uiso 1 1 calc R U . . .
H31B_1 H 1.169170 0.779151 0.433837 0.046 Uiso 1 1 calc R U . . .
H31C_1 H 1.073012 0.757815 0.498921 0.046 Uiso 1 1 calc R U . . .
C32_1 C 1.0118(3) 0.8176(2) 0.3192(2) 0.0314(8) Uani 1 1 d . . . . .
H32A_1 H 1.008525 0.879037 0.328678 0.047 Uiso 1 1 calc R U . . .
H32B_1 H 0.949458 0.802483 0.280742 0.047 Uiso 1 1 calc R U . . .
H32C_1 H 1.095333 0.802151 0.301970 0.047 Uiso 1 1 calc R U . . .
C1_1 C 0.7589(3) 0.64748(19) 0.18665(18) 0.0197(7) Uani 1 1 d . . . . .

loop_
_atom_site_aniso_label
_atom_site_aniso_U_11
_atom_site_aniso_U_22
_atom_site_aniso_U_33
_atom_site_aniso_U_23
_atom_site_aniso_U_13
_atom_site_aniso_U_12
Al1_1 0.0182(5) 0.0229(5) 0.0169(5) -0.0004(4) 0.0007(4) -0.0006(4)
Br1_1 0.02246(17) 0.02293(17) 0.02652(18) 0.00909(14) 0.00278(12) -0.00494(13)
N1_1 0.0199(13) 0.0195(13) 0.0183(14) -0.0002(11) 0.0026(11) -0.0003(10)
C2_1 0.0208(16) 0.0264(17) 0.0192(16) 0.0021(14) -0.0023(12) -0.0012(13)
C3_1 0.0189(16) 0.0294(18) 0.0295(18) -0.0015(15) 0.0025(14) 0.0021(13)
C4_1 0.0273(18) 0.0326(19) 0.0273(19) -0.0078(15) 0.0038(15) 0.0009(15)
C5_1 0.0232(17) 0.0325(19) 0.0235(17) -0.0052(15) -0.0011(14) -0.0013(14)
C6_1 0.0213(16) 0.0220(16) 0.0186(16) 0.0029(13) 0.0002(13) -0.0018(12)
C7_1 0.0212(16) 0.0233(16) 0.0199(16) 0.0026(13) 0.0004(12) -0.0023(13)
C8_1 0.0233(17) 0.042(2) 0.0253(18) -0.0104(16) 0.0026(14) -0.0028(15)
C9_1 0.0225(18) 0.050(2) 0.030(2) -0.0087(17) -0.0032(15) -0.0050(16)
C10_1 0.0175(16) 0.0377(19) 0.0283(18) -0.0008(16) 0.0019(14) 0.0016(14)
C11_1 0.0231(17) 0.0284(18) 0.0224(17) 0.0013(14) -0.0002(14) 0.0022(14)
C12_1 0.0223(16) 0.0245(17) 0.0179(16) 0.0030(13) 0.0006(13) -0.0009(13)
C13_1 0.0206(16) 0.0168(15) 0.0220(16) -0.0010(13) 0.0013(13) -0.0035(12)
C14_1 0.0212(16) 0.0311(18) 0.0213(17) -0.0017(14) 0.0023(13) -0.0002(14)
C15_1 0.0212(17) 0.045(2) 0.0239(18) 0.0006(16) 0.0037(14) -0.0061(15)
C16_1 0.0253(18) 0.038(2) 0.035(2) -0.0062(17) 0.0033(15) 0.0093(15)
C17_1 0.0229(17) 0.0357(19) 0.0208(17) -0.0024(15) 0.0048(14) -0.0009(14)
C18_1 0.0242(17) 0.0280(17) 0.0137(15) 0.0000(13) 0.0013(13) -0.0010(13)
C19_1 0.0277(18) 0.0314(18) 0.0175(16) -0.0039(14) 0.0001(14) -0.0017(14)
C20_1 0.041(2) 0.0314(19) 0.0191(17) 0.0035(14) 0.0023(15) -0.0047(16)
C21_1 0.0188(15) 0.0242(17) 0.0163(15) 0.0026(13) 0.0002(12) 0.0020(13)
C22_1 0.0211(16) 0.0262(17) 0.0150(15) 0.0014(13) -0.0010(12) 0.0002(13)
C23_1 0.0196(16) 0.0354(19) 0.0227(17) 0.0026(15) 0.0001(13) 0.0000(14)
C24_1 0.0212(16) 0.0348(19) 0.0229(17) 0.0006(15) 0.0013(13) 0.0075(14)
C25_1 0.0324(19) 0.0261(17) 0.0199(17) -0.0025(14) 0.0005(14) 0.0079(14)
C26_1 0.0270(17) 0.0240(16) 0.0155(15) 0.0013(13) -0.0008(13) 0.0013(13)
C27_1 0.0278(17) 0.0223(16) 0.0241(17) 0.0013(14) 0.0028(14) -0.0006(14)
C28_1 0.035(2) 0.0290(19) 0.0281(18) 0.0001(15) -0.0025(15) -0.0064(15)
C29_1 0.042(2) 0.0234(18) 0.034(2) 0.0034(15) 0.0032(17) -0.0038(15)
C30_1 0.0196(16) 0.0269(17) 0.0255(18) -0.0007(14) 0.0004(13) -0.0042(13)
C31_1 0.0258(18) 0.035(2) 0.0314(19) -0.0039(16) -0.0010(15) -0.0060(15)
C32_1 0.0290(19) 0.0318(19) 0.034(2) 0.0044(16) 0.0026(15) -0.0050(15)
C1_1 0.0223(16) 0.0183(15) 0.0185(16) 0.0043(12) 0.0014(13) -0.0002(12)

loop_
_atom_type_symbol
_atom_type_description
_atom_type_scat_dispersion_real
_atom_type_scat_dispersion_imag
_atom_type_scat_source
C C 0.0033 0.0016 'International Tables Vol C Tables 4.2.6.8 and 6.1.1.4'
H H 0.0000 0.0000 'International Tables Vol C Tables 4.2.6.8 and 6.1.1.4'
N N 0.0061 0.0033 'International Tables Vol C Tables 4.2.6.8 and 6.1.1.4'
Al Al 0.0645 0.0514 'International Tables Vol C Tables 4.2.6.8 and 6.1.1.4'
Br Br -0.2901 2.4595 'International Tables Vol C Tables 4.2.6.8 and 6.1.1.4'

loop_
_exptl_crystal_face_index_h
_exptl_crystal_face_index_k
_exptl_crystal_face_index_l
_exptl_crystal_face_perp_dist
0.00 -1.00 -1.00 0.0410
0.00 -1.00 1.00 0.1160
0.00 1.00 -1.00 0.0900
0.00 0.00 1.00 0.1750
0.00 0.00 -1.00 0.0430
-1.00 -1.00 1.00 0.0920
1.00 1.00 0.00 0.1150
1.00 1.00 -1.00 0.1150
-1.00 -1.00 0.00 0.0640
-1.00 1.00 0.00 0.0480
1.00 0.00 -1.00 0.0850
1.00 1.00 1.00 0.1450
-1.00 -1.00 -1.00 0.0550
1.00 0.00 1.00 0.1350
-1.00 0.00 -1.00 0.0460
1.00 -1.00 1.00 0.1000
-1.00 1.00 -1.00 0.0540
1.00 -1.00 -1.00 0.0320
0.00 -1.00 0.00 0.0580

loop_
_geom_angle_atom_site_label_1
_geom_angle_atom_site_label_2
_geom_angle_atom_site_label_3
_geom_angle
_geom_angle_site_symmetry_1
_geom_angle_site_symmetry_3
_geom_angle_publ_flag
C1_1 Al1_1 C12_1 90.64(14) . . ?
C1_1 Al1_1 C13_1 121.08(13) . . ?
C12_1 Al1_1 C13_1 115.31(13) . . ?
C1_1 Al1_1 Br1_1 116.27(9) . . ?
C12_1 Al1_1 Br1_1 112.72(10) . . ?
C13_1 Al1_1 Br1_1 101.43(9) . . ?
C13_1 N1_1 C21_1 124.0(3) . . ?
C13_1 N1_1 C18_1 115.6(2) . . ?
C21_1 N1_1 C18_1 120.4(2) . . ?
C3_1 C2_1 C1_1 122.1(3) . . ?
C3_1 C2_1 H2_1 118.9 . . ?
C1_1 C2_1 H2_1 118.9 . . ?
C4_1 C3_1 C2_1 119.4(3) . . ?
C4_1 C3_1 H3_1 120.3 . . ?
C2_1 C3_1 H3_1 120.3 . . ?
C5_1 C4_1 C3_1 120.1(3) . . ?
C5_1 C4_1 H4_1 119.9 . . ?
C3_1 C4_1 H4_1 119.9 . . ?
C4_1 C5_1 C6_1 120.5(3) . . ?
C4_1 C5_1 H5_1 119.8 . . ?
C6_1 C5_1 H5_1 119.8 . . ?
C5_1 C6_1 C1_1 120.3(3) . . ?
C5_1 C6_1 C7_1 122.5(3) . . ?
C1_1 C6_1 C7_1 117.2(3) . . ?
C8_1 C7_1 C12_1 120.1(3) . . ?
C8_1 C7_1 C6_1 122.2(3) . . ?
C12_1 C7_1 C6_1 117.7(3) . . ?
C9_1 C8_1 C7_1 120.3(3) . . ?
C9_1 C8_1 H8_1 119.8 . . ?
C7_1 C8_1 H8_1 119.8 . . ?
C10_1 C9_1 C8_1 120.5(3) . . ?
C10_1 C9_1 H9_1 119.8 . . ?
C8_1 C9_1 H9_1 119.8 . . ?
C9_1 C10_1 C11_1 119.2(3) . . ?
C9_1 C10_1 H10_1 120.4 . . ?
C11_1 C10_1 H10_1 120.4 . . ?
C10_1 C11_1 C12_1 122.3(3) . . ?
C10_1 C11_1 H11_1 118.8 . . ?
C12_1 C11_1 H11_1 118.8 . . ?
C11_1 C12_1 C7_1 117.6(3) . . ?
C11_1 C12_1 Al1_1 135.3(3) . . ?
C7_1 C12_1 Al1_1 107.1(2) . . ?
N1_1 C13_1 C14_1 108.8(3) . . ?
N1_1 C13_1 Al1_1 129.2(2) . . ?
C14_1 C13_1 Al1_1 122.0(2) . . ?
C16_1 C14_1 C13_1 114.1(3) . . ?
C16_1 C14_1 C17_1 111.2(3) . . ?
C13_1 C14_1 C17_1 103.5(3) . . ?
C16_1 C14_1 C15_1 108.7(3) . . ?
C13_1 C14_1 C15_1 106.1(3) . . ?
C17_1 C14_1 C15_1 113.1(3) . . ?
C14_1 C15_1 H15A_1 109.5 . . ?
C14_1 C15_1 H15B_1 109.5 . . ?
H15A_1 C15_1 H15B_1 109.5 . . ?
C14_1 C15_1 H15C_1 109.5 . . ?
H15A_1 C15_1 H15C_1 109.5 . . ?
H15B_1 C15_1 H15C_1 109.5 . . ?
C14_1 C16_1 H16A_1 109.5 . . ?
C14_1 C16_1 H16B_1 109.5 . . ?
H16A_1 C16_1 H16B_1 109.5 . . ?
C14_1 C16_1 H16C_1 109.5 . . ?
H16A_1 C16_1 H16C_1 109.5 . . ?
H16B_1 C16_1 H16C_1 109.5 . . ?
C18_1 C17_1 C14_1 107.2(3) . . ?
C18_1 C17_1 H17A_1 110.3 . . ?
C14_1 C17_1 H17A_1 110.3 . . ?
C18_1 C17_1 H17B_1 110.3 . . ?
C14_1 C17_1 H17B_1 110.3 . . ?
H17A_1 C17_1 H17B_1 108.5 . . ?
C19_1 C18_1 C20_1 108.6(3) . . ?
C19_1 C18_1 C17_1 112.7(3) . . ?
C20_1 C18_1 C17_1 114.0(3) . . ?
C19_1 C18_1 N1_1 110.3(2) . . ?
C20_1 C18_1 N1_1 111.2(3) . . ?
C17_1 C18_1 N1_1 99.7(2) . . ?
C18_1 C19_1 H19A_1 109.5 . . ?
C18_1 C19_1 H19B_1 109.5 . . ?
H19A_1 C19_1 H19B_1 109.5 . . ?
C18_1 C19_1 H19C_1 109.5 . . ?
H19A_1 C19_1 H19C_1 109.5 . . ?
H19B_1 C19_1 H19C_1 109.5 . . ?
C18_1 C20_1 H20A_1 109.5 . . ?
C18_1 C20_1 H20B_1 109.5 . . ?
H20A_1 C20_1 H20B_1 109.5 . . ?
C18_1 C20_1 H20C_1 109.5 . . ?
H20A_1 C20_1 H20C_1 109.5 . . ?
H20B_1 C20_1 H20C_1 109.5 . . ?
C26_1 C21_1 C22_1 122.1(3) . . ?
C26_1 C21_1 N1_1 118.6(3) . . ?
C22_1 C21_1 N1_1 119.4(3) . . ?
C23_1 C22_1 C21_1 117.3(3) . . ?
C23_1 C22_1 C30_1 117.7(3) . . ?
C21_1 C22_1 C30_1 124.9(3) . . ?
C24_1 C23_1 C22_1 121.9(3) . . ?
C24_1 C23_1 H23_1 119.1 . . ?
C22_1 C23_1 H23_1 119.1 . . ?
C23_1 C24_1 C25_1 119.6(3) . . ?
C23_1 C24_1 H24_1 120.2 . . ?
C25_1 C24_1 H24_1 120.2 . . ?
C24_1 C25_1 C26_1 121.8(3) . . ?
C24_1 C25_1 H25_1 119.1 . . ?
C26_1 C25_1 H25_1 119.1 . . ?
C25_1 C26_1 C21_1 117.4(3) . . ?
C25_1 C26_1 C27_1 117.9(3) . . ?
C21_1 C26_1 C27_1 124.7(3) . . ?
C26_1 C27_1 C28_1 111.9(3) . . ?
C26_1 C27_1 C29_1 111.7(3) . . ?
C28_1 C27_1 C29_1 109.8(3) . . ?
C26_1 C27_1 H27_1 107.8 . . ?
C28_1 C27_1 H27_1 107.8 . . ?
C29_1 C27_1 H27_1 107.8 . . ?
C27_1 C28_1 H28A_1 109.5 . . ?
C27_1 C28_1 H28B_1 109.5 . . ?
H28A_1 C28_1 H28B_1 109.5 . . ?
C27_1 C28_1 H28C_1 109.5 . . ?
H28A_1 C28_1 H28C_1 109.5 . . ?
H28B_1 C28_1 H28C_1 109.5 . . ?
C27_1 C29_1 H29A_1 109.5 . . ?
C27_1 C29_1 H29B_1 109.5 . . ?
H29A_1 C29_1 H29B_1 109.5 . . ?
C27_1 C29_1 H29C_1 109.5 . . ?
H29A_1 C29_1 H29C_1 109.5 . . ?
H29B_1 C29_1 H29C_1 109.5 . . ?
C22_1 C30_1 C32_1 109.8(3) . . ?
C22_1 C30_1 C31_1 112.0(3) . . ?
C32_1 C30_1 C31_1 108.7(3) . . ?
C22_1 C30_1 H30_1 108.7 . . ?
C32_1 C30_1 H30_1 108.7 . . ?
C31_1 C30_1 H30_1 108.7 . . ?
C30_1 C31_1 H31A_1 109.5 . . ?
C30_1 C31_1 H31B_1 109.5 . . ?
H31A_1 C31_1 H31B_1 109.5 . . ?
C30_1 C31_1 H31C_1 109.5 . . ?
H31A_1 C31_1 H31C_1 109.5 . . ?
H31B_1 C31_1 H31C_1 109.5 . . ?
C30_1 C32_1 H32A_1 109.5 . . ?
C30_1 C32_1 H32B_1 109.5 . . ?
H32A_1 C32_1 H32B_1 109.5 . . ?
C30_1 C32_1 H32C_1 109.5 . . ?
H32A_1 C32_1 H32C_1 109.5 . . ?
H32B_1 C32_1 H32C_1 109.5 . . ?
C2_1 C1_1 C6_1 117.5(3) . . ?
C2_1 C1_1 Al1_1 135.2(2) . . ?
C6_1 C1_1 Al1_1 107.3(2) . . ?

loop_
_geom_bond_atom_site_label_1
_geom_bond_atom_site_label_2
_geom_bond_distance
_geom_bond_site_symmetry_2
_geom_bond_publ_flag
Al1_1 C1_1 1.970(3) . ?
Al1_1 C12_1 1.973(3) . ?
Al1_1 C13_1 2.065(3) . ?
Al1_1 Br1_1 2.4193(10) . ?
N1_1 C13_1 1.302(4) . ?
N1_1 C21_1 1.466(4) . ?
N1_1 C18_1 1.551(4) . ?
C2_1 C3_1 1.393(5) . ?
C2_1 C1_1 1.394(4) . ?
C2_1 H2_1 0.9300 . ?
C3_1 C4_1 1.387(5) . ?
C3_1 H3_1 0.9300 . ?
C4_1 C5_1 1.386(5) . ?
C4_1 H4_1 0.9300 . ?
C5_1 C6_1 1.396(4) . ?
C5_1 H5_1 0.9300 . ?
C6_1 C1_1 1.419(4) . ?
C6_1 C7_1 1.497(4) . ?
C7_1 C8_1 1.397(5) . ?
C7_1 C12_1 1.414(4) . ?
C8_1 C9_1 1.394(5) . ?
C8_1 H8_1 0.9300 . ?
C9_1 C10_1 1.380(5) . ?
C9_1 H9_1 0.9300 . ?
C10_1 C11_1 1.387(5) . ?
C10_1 H10_1 0.9300 . ?
C11_1 C12_1 1.401(4) . ?
C11_1 H11_1 0.9300 . ?
C13_1 C14_1 1.529(4) . ?
C14_1 C16_1 1.528(5) . ?
C14_1 C17_1 1.536(5) . ?
C14_1 C15_1 1.538(5) . ?
C15_1 H15A_1 0.9600 . ?
C15_1 H15B_1 0.9600 . ?
C15_1 H15C_1 0.9600 . ?
C16_1 H16A_1 0.9600 . ?
C16_1 H16B_1 0.9600 . ?
C16_1 H16C_1 0.9600 . ?
C17_1 C18_1 1.531(4) . ?
C17_1 H17A_1 0.9700 . ?
C17_1 H17B_1 0.9700 . ?
C18_1 C19_1 1.517(4) . ?
C18_1 C20_1 1.520(5) . ?
C19_1 H19A_1 0.9600 . ?
C19_1 H19B_1 0.9600 . ?
C19_1 H19C_1 0.9600 . ?
C20_1 H20A_1 0.9600 . ?
C20_1 H20B_1 0.9600 . ?
C20_1 H20C_1 0.9600 . ?
C21_1 C26_1 1.406(4) . ?
C21_1 C22_1 1.406(4) . ?
C22_1 C23_1 1.394(4) . ?
C22_1 C30_1 1.530(5) . ?
C23_1 C24_1 1.373(5) . ?
C23_1 H23_1 0.9300 . ?
C24_1 C25_1 1.381(5) . ?
C24_1 H24_1 0.9300 . ?
C25_1 C26_1 1.391(4) . ?
C25_1 H25_1 0.9300 . ?
C26_1 C27_1 1.527(4) . ?
C27_1 C28_1 1.534(5) . ?
C27_1 C29_1 1.535(5) . ?
C27_1 H27_1 0.9800 . ?
C28_1 H28A_1 0.9600 . ?
C28_1 H28B_1 0.9600 . ?
C28_1 H28C_1 0.9600 . ?
C29_1 H29A_1 0.9600 . ?
C29_1 H29B_1 0.9600 . ?
C29_1 H29C_1 0.9600 . ?
C30_1 C32_1 1.534(5) . ?
C30_1 C31_1 1.541(5) . ?
C30_1 H30_1 0.9800 . ?
C31_1 H31A_1 0.9600 . ?
C31_1 H31B_1 0.9600 . ?
C31_1 H31C_1 0.9600 . ?
C32_1 H32A_1 0.9600 . ?
C32_1 H32B_1 0.9600 . ?
C32_1 H32C_1 0.9600 . ?

loop_
_geom_torsion_atom_site_label_1
_geom_torsion_atom_site_label_2
_geom_torsion_atom_site_label_3
_geom_torsion_atom_site_label_4
_geom_torsion
_geom_torsion_site_symmetry_1
_geom_torsion_site_symmetry_2
_geom_torsion_site_symmetry_3
_geom_torsion_site_symmetry_4
_geom_torsion_publ_flag
C1_1 C2_1 C3_1 C4_1 1.2(5) . . . . ?
C2_1 C3_1 C4_1 C5_1 -1.9(5) . . . . ?
C3_1 C4_1 C5_1 C6_1 0.7(5) . . . . ?
C4_1 C5_1 C6_1 C1_1 1.3(5) . . . . ?
C4_1 C5_1 C6_1 C7_1 -179.4(3) . . . . ?
C5_1 C6_1 C7_1 C8_1 3.0(5) . . . . ?
C1_1 C6_1 C7_1 C8_1 -177.7(3) . . . . ?
C5_1 C6_1 C7_1 C12_1 -176.3(3) . . . . ?
C1_1 C6_1 C7_1 C12_1 3.0(4) . . . . ?
C12_1 C7_1 C8_1 C9_1 2.0(5) . . . . ?
C6_1 C7_1 C8_1 C9_1 -177.3(3) . . . . ?
C7_1 C8_1 C9_1 C10_1 -0.4(6) . . . . ?
C8_1 C9_1 C10_1 C11_1 -0.5(6) . . . . ?
C9_1 C10_1 C11_1 C12_1 -0.2(5) . . . . ?
C10_1 C11_1 C12_1 C7_1 1.6(5) . . . . ?
C10_1 C11_1 C12_1 Al1_1 179.5(3) . . . . ?
C8_1 C7_1 C12_1 C11_1 -2.5(5) . . . . ?
C6_1 C7_1 C12_1 C11_1 176.8(3) . . . . ?
C8_1 C7_1 C12_1 Al1_1 179.1(3) . . . . ?
C6_1 C7_1 C12_1 Al1_1 -1.6(3) . . . . ?
C21_1 N1_1 C13_1 C14_1 173.0(3) . . . . ?
C18_1 N1_1 C13_1 C14_1 -4.3(3) . . . . ?
C21_1 N1_1 C13_1 Al1_1 -6.8(4) . . . . ?
C18_1 N1_1 C13_1 Al1_1 175.9(2) . . . . ?
N1_1 C13_1 C14_1 C16_1 137.9(3) . . . . ?
Al1_1 C13_1 C14_1 C16_1 -42.3(4) . . . . ?
N1_1 C13_1 C14_1 C17_1 16.9(3) . . . . ?
Al1_1 C13_1 C14_1 C17_1 -163.3(2) . . . . ?
N1_1 C13_1 C14_1 C15_1 -102.5(3) . . . . ?
Al1_1 C13_1 C14_1 C15_1 77.3(3) . . . . ?
C16_1 C14_1 C17_1 C18_1 -145.9(3) . . . . ?
C13_1 C14_1 C17_1 C18_1 -23.0(3) . . . . ?
C15_1 C14_1 C17_1 C18_1 91.4(3) . . . . ?
C14_1 C17_1 C18_1 C19_1 136.9(3) . . . . ?
C14_1 C17_1 C18_1 C20_1 -98.7(3) . . . . ?
C14_1 C17_1 C18_1 N1_1 19.9(3) . . . . ?
C13_1 N1_1 C18_1 C19_1 -128.9(3) . . . . ?
C21_1 N1_1 C18_1 C19_1 53.7(4) . . . . ?
C13_1 N1_1 C18_1 C20_1 110.6(3) . . . . ?
C21_1 N1_1 C18_1 C20_1 -66.9(3) . . . . ?
C13_1 N1_1 C18_1 C17_1 -10.1(3) . . . . ?
C21_1 N1_1 C18_1 C17_1 172.5(3) . . . . ?
C13_1 N1_1 C21_1 C26_1 -87.0(4) . . . . ?
C18_1 N1_1 C21_1 C26_1 90.2(3) . . . . ?
C13_1 N1_1 C21_1 C22_1 93.6(4) . . . . ?
C18_1 N1_1 C21_1 C22_1 -89.2(3) . . . . ?
C26_1 C21_1 C22_1 C23_1 -2.2(5) . . . . ?
N1_1 C21_1 C22_1 C23_1 177.2(3) . . . . ?
C26_1 C21_1 C22_1 C30_1 173.5(3) . . . . ?
N1_1 C21_1 C22_1 C30_1 -7.2(5) . . . . ?
C21_1 C22_1 C23_1 C24_1 1.4(5) . . . . ?
C30_1 C22_1 C23_1 C24_1 -174.6(3) . . . . ?
C22_1 C23_1 C24_1 C25_1 0.5(5) . . . . ?
C23_1 C24_1 C25_1 C26_1 -1.6(5) . . . . ?
C24_1 C25_1 C26_1 C21_1 0.8(5) . . . . ?
C24_1 C25_1 C26_1 C27_1 179.0(3) . . . . ?
C22_1 C21_1 C26_1 C25_1 1.1(5) . . . . ?
N1_1 C21_1 C26_1 C25_1 -178.2(3) . . . . ?
C22_1 C21_1 C26_1 C27_1 -176.8(3) . . . . ?
N1_1 C21_1 C26_1 C27_1 3.8(5) . . . . ?
C25_1 C26_1 C27_1 C28_1 -69.4(4) . . . . ?
C21_1 C26_1 C27_1 C28_1 108.6(4) . . . . ?
C25_1 C26_1 C27_1 C29_1 54.1(4) . . . . ?
C21_1 C26_1 C27_1 C29_1 -127.9(3) . . . . ?
C23_1 C22_1 C30_1 C32_1 61.0(4) . . . . ?
C21_1 C22_1 C30_1 C32_1 -114.7(3) . . . . ?
C23_1 C22_1 C30_1 C31_1 -60.0(4) . . . . ?
C21_1 C22_1 C30_1 C31_1 124.4(3) . . . . ?
C3_1 C2_1 C1_1 C6_1 0.7(5) . . . . ?
C3_1 C2_1 C1_1 Al1_1 -177.5(3) . . . . ?
C5_1 C6_1 C1_1 C2_1 -2.0(4) . . . . ?
C7_1 C6_1 C1_1 C2_1 178.7(3) . . . . ?
C5_1 C6_1 C1_1 Al1_1 176.7(3) . . . . ?
C7_1 C6_1 C1_1 Al1_1 -2.6(3) . . . . ?
